data_7205648
loop_
_publ_author_name
'Wahl, Helene'
'Haynes, Delia A.'
'le Roex, Tanya'

_publ_section_title
;
 Solvate formation in lutidinium pamoate salts: a systematic study
;
_journal_issue 7
_journal_name_full CrystEngComm
_journal_page_first 2227
_journal_paper_doi 10.1039/c0ce00528b
_journal_volume 13
_journal_year 2011
_chemical_formula_moiety 'C23 H14 O6 1- , 2(C6 H8 N 1+)'
_chemical_formula_sum 'C35 H30 N2 O6'
_chemical_formula_weight 574.61
_chemical_name_common 'bis(3-picolinium) pamoate'
_chemical_name_systematic
;
?
;
_space_group_IT_number 2
_symmetry_cell_setting triclinic
_symmetry_space_group_name_Hall '-P 1'
_symmetry_space_group_name_H-M 'P -1'
_atom_sites_solution_hydrogens geom
_atom_sites_solution_primary direct
_atom_sites_solution_secondary difmap
_audit_creation_method SHELXL-97
_cell_angle_alpha 81.5400(10)
_cell_angle_beta 87.4450(10)
_cell_angle_gamma 87.2800(10)
_cell_formula_units_Z 2
_cell_length_a 9.5321(9)
_cell_length_b 10.0301(10)
_cell_length_c 14.9869(15)
_cell_measurement_reflns_used 6824
_cell_measurement_temperature 100(2)
_cell_measurement_theta_max 27.596
_cell_measurement_theta_min 2.500
_cell_volume 1414.7(2)
_computing_cell_refinement 'SAINT (Bruker, 2009)'
_computing_data_collection 'APEX2 (Bruker, 2009)'
_computing_data_reduction SAINT
_computing_structure_refinement 'SHELXL (Sheldrick, 2008)'
_computing_structure_solution 'SHELXS (Sheldrick, 2008)'
_diffrn_ambient_temperature 100(2)
_diffrn_measured_fraction_theta_full 0.996
_diffrn_measured_fraction_theta_max 0.910
_diffrn_measurement_device_type 'Bruker APEX CCD area-detector'
_diffrn_measurement_method \w
_diffrn_radiation_monochromator graphite
_diffrn_radiation_source 'fine-focus sealed tube'
_diffrn_radiation_type MoK\a
_diffrn_radiation_wavelength 0.71073
_diffrn_reflns_av_R_equivalents 0.0188
_diffrn_reflns_av_sigmaI/netI 0.0225
_diffrn_reflns_limit_h_max 12
_diffrn_reflns_limit_h_min -12
_diffrn_reflns_limit_k_max 12
_diffrn_reflns_limit_k_min -13
_diffrn_reflns_limit_l_max 18
_diffrn_reflns_limit_l_min -19
_diffrn_reflns_number 16129
_diffrn_reflns_theta_full 26.00
_diffrn_reflns_theta_max 27.93
_diffrn_reflns_theta_min 2.05
_diffrn_standards_number 0
_exptl_absorpt_coefficient_mu 0.093
_exptl_absorpt_correction_T_max 0.9794
_exptl_absorpt_correction_T_min 0.9773
_exptl_absorpt_correction_type multi-scan
_exptl_absorpt_process_details '(SADABS; Bruker, 2002)'
_exptl_crystal_colour yellow
_exptl_crystal_density_diffrn 1.349
_exptl_crystal_density_method 'not measured'
_exptl_crystal_description block
_exptl_crystal_F_000 604
_exptl_crystal_size_max 0.25
_exptl_crystal_size_mid 0.24
_exptl_crystal_size_min 0.23
_refine_diff_density_max 0.311
_refine_diff_density_min -0.191
_refine_diff_density_rms 0.040
_refine_ls_extinction_method none
_refine_ls_goodness_of_fit_ref 1.053
_refine_ls_hydrogen_treatment mixed
_refine_ls_matrix_type full
_refine_ls_number_parameters 406
_refine_ls_number_reflns 6176
_refine_ls_number_restraints 0
_refine_ls_restrained_S_all 1.053
_refine_ls_R_factor_all 0.0455
_refine_ls_R_factor_gt 0.0372
_refine_ls_shift/su_max 0.001
_refine_ls_shift/su_mean 0.000
_refine_ls_structure_factor_coef Fsqd
_refine_ls_weighting_details 'calc w=1/[\s^2^(Fo^2^)+(0.0498P)^2^+0.3754P] where P=(Fo^2^+2Fc^2^)/3'
_refine_ls_weighting_scheme calc
_refine_ls_wR_factor_gt 0.0957
_refine_ls_wR_factor_ref 0.1025
_reflns_number_gt 5183
_reflns_number_total 6176
_reflns_threshold_expression >2sigma(I)
_cod_data_source_file c0ce00528b.txt
_cod_data_source_block 1c
_cod_original_sg_symbol_H-M P-1
_cod_database_code 7205648

loop_
_symmetry_equiv_pos_as_xyz
'x, y, z'
'-x, -y, -z'

loop_
_atom_site_label
_atom_site_type_symbol
_atom_site_fract_x
_atom_site_fract_y
_atom_site_fract_z
_atom_site_U_iso_or_equiv
_atom_site_adp_type
_atom_site_occupancy
_atom_site_symmetry_multiplicity
_atom_site_calc_flag
_atom_site_refinement_flags
_atom_site_disorder_assembly
_atom_site_disorder_group
N11 N 0.41463(10) 0.10236(10) 0.28531(7) 0.0221(2) Uani 1 1 d . . .
H11 H 0.401(2) 0.086(2) 0.3683(14) 0.075(6) Uiso 1 1 d . . .
C12 C 0.38699(12) 0.00229(12) 0.23960(8) 0.0222(2) Uani 1 1 d . . .
H12 H 0.3671 -0.0836 0.2724 0.027 Uiso 1 1 calc R . .
C13 C 0.38619(13) 0.01915(13) 0.14594(8) 0.0254(3) Uani 1 1 d . . .
C14 C 0.41559(14) 0.14695(13) 0.10069(8) 0.0269(3) Uani 1 1 d . . .
H14 H 0.4129 0.1641 0.0367 0.032 Uiso 1 1 calc R . .
C15 C 0.44863(13) 0.24922(13) 0.14788(9) 0.0261(3) Uani 1 1 d . . .
H15 H 0.4718 0.3354 0.1169 0.031 Uiso 1 1 calc R . .
C16 C 0.44717(13) 0.22343(13) 0.24120(9) 0.0244(3) Uani 1 1 d . . .
H16 H 0.4696 0.2927 0.2744 0.029 Uiso 1 1 calc R . .
C17 C 0.35358(17) -0.09680(14) 0.09818(9) 0.0353(3) Uani 1 1 d . . .
H17A H 0.2531 -0.1138 0.1062 0.053 Uiso 1 1 calc R . .
H17B H 0.4083 -0.1777 0.1235 0.053 Uiso 1 1 calc R . .
H17C H 0.3782 -0.0745 0.0337 0.053 Uiso 1 1 calc R . .
N21 N 0.12552(10) 0.68431(10) 1.23063(7) 0.0220(2) Uani 1 1 d . . .
H21 H 0.096(2) 0.681(2) 1.1506(15) 0.077(7) Uiso 1 1 d . . .
C22 C 0.07457(13) 0.78371(12) 1.27557(8) 0.0226(3) Uani 1 1 d . . .
H22 H 0.0066 0.8470 1.2479 0.027 Uiso 1 1 calc R . .
C23 C 0.11757(13) 0.79734(13) 1.36096(8) 0.0238(3) Uani 1 1 d . . .
C24 C 0.21689(13) 0.70174(14) 1.39967(8) 0.0270(3) Uani 1 1 d . . .
H24 H 0.2501 0.7080 1.4577 0.032 Uiso 1 1 calc R . .
C25 C 0.26720(14) 0.59797(14) 1.35399(9) 0.0282(3) Uani 1 1 d . . .
H25 H 0.3331 0.5316 1.3807 0.034 Uiso 1 1 calc R . .
C26 C 0.21980(13) 0.59264(13) 1.26865(8) 0.0250(3) Uani 1 1 d . . .
H26 H 0.2549 0.5225 1.2364 0.030 Uiso 1 1 calc R . .
C27 C 0.06035(15) 0.91118(14) 1.40877(9) 0.0315(3) Uani 1 1 d . . .
H27A H 0.0245 0.9852 1.3644 0.047 Uiso 1 1 calc R . .
H27B H 0.1354 0.9434 1.4418 0.047 Uiso 1 1 calc R . .
H27C H -0.0161 0.8792 1.4513 0.047 Uiso 1 1 calc R . .
O211 O 0.42905(9) 0.41232(9) 0.56884(6) 0.02326(19) Uani 1 1 d . . .
H211 H 0.451(2) 0.3816(19) 0.5110(13) 0.062(6) Uiso 1 1 d . . .
C211 C 0.37995(12) 0.30188(12) 0.62254(8) 0.0190(2) Uani 1 1 d . . .
C212 C 0.36232(12) 0.18069(12) 0.58467(8) 0.0199(2) Uani 1 1 d . . .
C213 C 0.30920(12) 0.07021(12) 0.63833(8) 0.0206(2) Uani 1 1 d . . .
H213 H 0.2981 -0.0101 0.6133 0.025 Uiso 1 1 calc R . .
C214 C 0.27085(12) 0.07373(12) 0.72988(8) 0.0200(2) Uani 1 1 d . . .
C215 C 0.21287(13) -0.03967(12) 0.78493(8) 0.0234(3) Uani 1 1 d . . .
H215 H 0.2032 -0.1207 0.7603 0.028 Uiso 1 1 calc R . .
C216 C 0.17083(14) -0.03387(12) 0.87272(9) 0.0258(3) Uani 1 1 d . . .
H216 H 0.1306 -0.1097 0.9085 0.031 Uiso 1 1 calc R . .
C217 C 0.18759(13) 0.08555(12) 0.90990(8) 0.0247(3) Uani 1 1 d . . .
H217 H 0.1571 0.0899 0.9707 0.030 Uiso 1 1 calc R . .
C218 C 0.24706(13) 0.19524(12) 0.85976(8) 0.0223(3) Uani 1 1 d . . .
H218 H 0.2604 0.2732 0.8870 0.027 Uiso 1 1 calc R . .
C219 C 0.28921(12) 0.19458(11) 0.76763(8) 0.0187(2) Uani 1 1 d . . .
C220 C 0.34580(12) 0.30986(12) 0.71258(8) 0.0186(2) Uani 1 1 d . . .
O221 O 0.36825(9) 0.07057(9) 0.45470(6) 0.02378(19) Uani 1 1 d . . .
C221 C 0.40109(12) 0.17615(12) 0.48738(8) 0.0211(2) Uani 1 1 d . . .
O222 O 0.45947(10) 0.27341(9) 0.44111(6) 0.0288(2) Uani 1 1 d . . .
C222 C 0.37678(12) 0.43772(11) 0.75079(8) 0.0191(2) Uani 1 1 d . . .
H22A H 0.4513 0.4143 0.7951 0.023 Uiso 1 1 calc R . .
H22B H 0.4162 0.5025 0.7008 0.023 Uiso 1 1 calc R . .
C223 C 0.25627(12) 0.51028(11) 0.79654(8) 0.0180(2) Uani 1 1 d . . .
O224 O 0.37476(9) 0.46480(8) 0.93396(6) 0.02187(19) Uani 1 1 d . . .
H224 H 0.356(2) 0.4845(19) 0.9913(14) 0.059(6) Uiso 1 1 d . . .
C224 C 0.26279(12) 0.52274(11) 0.88725(8) 0.0179(2) Uani 1 1 d . . .
C225 C 0.15396(12) 0.59306(11) 0.93280(8) 0.0184(2) Uani 1 1 d . . .
C226 C 0.04119(12) 0.65062(11) 0.88547(8) 0.0193(2) Uani 1 1 d . . .
H226 H -0.0322 0.6954 0.9160 0.023 Uiso 1 1 calc R . .
C227 C 0.03190(12) 0.64470(11) 0.79257(8) 0.0200(2) Uani 1 1 d . . .
C228 C -0.08045(13) 0.71189(13) 0.74268(9) 0.0245(3) Uani 1 1 d . . .
H228 H -0.1512 0.7608 0.7726 0.029 Uiso 1 1 calc R . .
C229 C -0.08858(14) 0.70742(13) 0.65241(9) 0.0280(3) Uani 1 1 d . . .
H229 H -0.1641 0.7532 0.6197 0.034 Uiso 1 1 calc R . .
C230 C 0.01622(14) 0.63411(13) 0.60800(8) 0.0268(3) Uani 1 1 d . . .
H230 H 0.0092 0.6293 0.5455 0.032 Uiso 1 1 calc R . .
C231 C 0.12766(13) 0.56987(12) 0.65330(8) 0.0226(3) Uani 1 1 d . . .
H231 H 0.1975 0.5226 0.6216 0.027 Uiso 1 1 calc R . .
C232 C 0.14019(12) 0.57304(11) 0.74744(8) 0.0186(2) Uani 1 1 d . . .
O233 O 0.07003(9) 0.67700(9) 1.06626(6) 0.02340(19) Uani 1 1 d . . .
C233 C 0.16505(12) 0.60442(11) 1.03074(8) 0.0199(2) Uani 1 1 d . . .
O234 O 0.26545(9) 0.54485(9) 1.07326(6) 0.0271(2) Uani 1 1 d . . .

loop_
_atom_site_aniso_label
_atom_site_aniso_U_11
_atom_site_aniso_U_22
_atom_site_aniso_U_33
_atom_site_aniso_U_23
_atom_site_aniso_U_13
_atom_site_aniso_U_12
N11 0.0205(5) 0.0262(5) 0.0200(5) -0.0053(4) -0.0024(4) 0.0035(4)
C12 0.0216(6) 0.0245(6) 0.0202(6) -0.0034(5) -0.0008(5) 0.0009(5)
C13 0.0253(6) 0.0306(7) 0.0209(6) -0.0060(5) -0.0008(5) -0.0008(5)
C14 0.0283(7) 0.0343(7) 0.0177(6) -0.0020(5) 0.0004(5) -0.0029(5)
C15 0.0239(6) 0.0277(6) 0.0256(6) 0.0003(5) -0.0014(5) -0.0015(5)
C16 0.0223(6) 0.0252(6) 0.0266(6) -0.0064(5) -0.0039(5) 0.0008(5)
C17 0.0515(9) 0.0343(8) 0.0221(7) -0.0083(6) -0.0012(6) -0.0076(7)
N21 0.0210(5) 0.0256(5) 0.0197(5) -0.0050(4) 0.0000(4) -0.0010(4)
C22 0.0206(6) 0.0248(6) 0.0228(6) -0.0051(5) -0.0005(5) -0.0002(5)
C23 0.0222(6) 0.0277(6) 0.0225(6) -0.0068(5) 0.0022(5) -0.0060(5)
C24 0.0240(6) 0.0380(7) 0.0192(6) -0.0043(5) -0.0009(5) -0.0048(5)
C25 0.0242(6) 0.0349(7) 0.0239(6) -0.0008(5) -0.0017(5) 0.0038(5)
C26 0.0250(6) 0.0263(6) 0.0236(6) -0.0044(5) 0.0015(5) 0.0016(5)
C27 0.0350(7) 0.0337(7) 0.0283(7) -0.0122(6) -0.0028(6) -0.0010(6)
O211 0.0285(5) 0.0233(4) 0.0179(4) -0.0027(3) 0.0020(3) -0.0037(3)
C211 0.0171(5) 0.0203(6) 0.0193(6) -0.0021(4) -0.0008(4) 0.0006(4)
C212 0.0175(5) 0.0235(6) 0.0191(6) -0.0052(5) -0.0032(4) 0.0030(4)
C213 0.0201(6) 0.0201(6) 0.0227(6) -0.0072(5) -0.0040(5) 0.0030(4)
C214 0.0185(6) 0.0195(6) 0.0221(6) -0.0039(4) -0.0022(4) 0.0024(4)
C215 0.0253(6) 0.0183(6) 0.0271(6) -0.0048(5) -0.0022(5) 0.0005(5)
C216 0.0309(7) 0.0190(6) 0.0263(6) 0.0001(5) 0.0012(5) -0.0017(5)
C217 0.0301(7) 0.0235(6) 0.0199(6) -0.0026(5) 0.0025(5) 0.0012(5)
C218 0.0267(6) 0.0190(6) 0.0215(6) -0.0047(5) 0.0000(5) 0.0012(5)
C219 0.0176(5) 0.0187(5) 0.0196(6) -0.0031(4) -0.0012(4) 0.0026(4)
C220 0.0173(5) 0.0198(6) 0.0188(6) -0.0038(4) -0.0010(4) 0.0020(4)
O221 0.0284(5) 0.0256(4) 0.0184(4) -0.0067(3) -0.0043(3) 0.0022(4)
C221 0.0197(6) 0.0251(6) 0.0189(6) -0.0056(5) -0.0039(4) 0.0044(5)
O222 0.0367(5) 0.0304(5) 0.0201(4) -0.0061(4) 0.0023(4) -0.0065(4)
C222 0.0193(5) 0.0186(5) 0.0196(6) -0.0038(4) 0.0003(4) -0.0001(4)
C223 0.0186(5) 0.0148(5) 0.0208(6) -0.0031(4) 0.0016(4) -0.0019(4)
O224 0.0218(4) 0.0250(4) 0.0189(4) -0.0047(3) -0.0021(3) 0.0041(3)
C224 0.0176(5) 0.0156(5) 0.0205(6) -0.0025(4) -0.0009(4) -0.0014(4)
C225 0.0204(6) 0.0158(5) 0.0192(6) -0.0031(4) 0.0010(4) -0.0035(4)
C226 0.0186(5) 0.0164(5) 0.0235(6) -0.0053(4) 0.0012(4) -0.0009(4)
C227 0.0205(6) 0.0169(5) 0.0227(6) -0.0027(4) -0.0013(5) -0.0021(4)
C228 0.0213(6) 0.0250(6) 0.0275(6) -0.0053(5) -0.0011(5) 0.0023(5)
C229 0.0245(6) 0.0305(7) 0.0280(7) -0.0009(5) -0.0070(5) 0.0047(5)
C230 0.0295(7) 0.0310(7) 0.0191(6) -0.0012(5) -0.0025(5) -0.0002(5)
C231 0.0242(6) 0.0227(6) 0.0205(6) -0.0027(5) 0.0010(5) 0.0004(5)
C232 0.0205(6) 0.0152(5) 0.0199(6) -0.0017(4) 0.0004(4) -0.0030(4)
O233 0.0243(4) 0.0261(4) 0.0210(4) -0.0089(3) -0.0009(3) 0.0037(3)
C233 0.0205(6) 0.0186(5) 0.0210(6) -0.0042(4) 0.0003(4) -0.0023(4)
O234 0.0264(5) 0.0349(5) 0.0201(4) -0.0070(4) -0.0025(4) 0.0073(4)

loop_
_atom_type_symbol
_atom_type_description
_atom_type_scat_dispersion_real
_atom_type_scat_dispersion_imag
_atom_type_scat_source
C C 0.0033 0.0016 'International Tables Vol C Tables 4.2.6.8 and 6.1.1.4'
H H 0.0000 0.0000 'International Tables Vol C Tables 4.2.6.8 and 6.1.1.4'
N N 0.0061 0.0033 'International Tables Vol C Tables 4.2.6.8 and 6.1.1.4'
O O 0.0106 0.0060 'International Tables Vol C Tables 4.2.6.8 and 6.1.1.4'

loop_
_geom_angle_atom_site_label_1
_geom_angle_atom_site_label_2
_geom_angle_atom_site_label_3
_geom_angle
_geom_angle_site_symmetry_1
_geom_angle_site_symmetry_3
_geom_angle_publ_flag
C16 N11 C12 120.35(11) . . ?
N11 C12 C13 122.52(12) . . ?
C12 C13 C14 116.68(11) . . ?
C12 C13 C17 120.19(12) . . ?
C14 C13 C17 123.12(11) . . ?
C15 C14 C13 120.75(12) . . ?
C16 C15 C14 118.65(12) . . ?
N11 C16 C15 120.98(11) . . ?
C26 N21 C22 119.98(11) . . ?
N21 C22 C23 122.45(12) . . ?
C22 C23 C24 117.06(11) . . ?
C22 C23 C27 121.13(12) . . ?
C24 C23 C27 121.80(11) . . ?
C25 C24 C23 120.38(12) . . ?
C24 C25 C26 118.81(12) . . ?
N21 C26 C25 121.30(12) . . ?
O211 C211 C220 119.04(10) . . ?
O211 C211 C212 119.44(10) . . ?
C220 C211 C212 121.52(11) . . ?
C213 C212 C211 119.45(11) . . ?
C213 C212 C221 120.74(11) . . ?
C211 C212 C221 119.80(11) . . ?
C212 C213 C214 121.27(11) . . ?
C213 C214 C215 121.27(11) . . ?
C213 C214 C219 119.16(11) . . ?
C215 C214 C219 119.56(11) . . ?
C216 C215 C214 120.98(11) . . ?
C215 C216 C217 119.58(11) . . ?
C218 C217 C216 121.04(11) . . ?
C217 C218 C219 121.19(11) . . ?
C218 C219 C220 122.34(10) . . ?
C218 C219 C214 117.60(11) . . ?
C220 C219 C214 120.05(10) . . ?
C211 C220 C219 118.53(10) . . ?
C211 C220 C222 119.17(10) . . ?
C219 C220 C222 122.21(10) . . ?
O222 C221 O221 122.96(11) . . ?
O222 C221 C212 120.09(11) . . ?
O221 C221 C212 116.93(11) . . ?
C223 C222 C220 118.20(10) . . ?
C224 C223 C232 118.76(10) . . ?
C224 C223 C222 119.42(10) . . ?
C232 C223 C222 121.71(10) . . ?
O224 C224 C223 118.89(10) . . ?
O224 C224 C225 119.52(10) . . ?
C223 C224 C225 121.58(10) . . ?
C226 C225 C224 119.22(10) . . ?
C226 C225 C233 120.84(10) . . ?
C224 C225 C233 119.94(10) . . ?
C225 C226 C227 121.39(11) . . ?
C226 C227 C228 121.12(11) . . ?
C226 C227 C232 119.22(11) . . ?
C228 C227 C232 119.63(11) . . ?
C229 C228 C227 121.11(11) . . ?
C228 C229 C230 119.47(12) . . ?
C231 C230 C229 121.26(12) . . ?
C230 C231 C232 120.87(11) . . ?
C223 C232 C231 122.58(10) . . ?
C223 C232 C227 119.78(10) . . ?
C231 C232 C227 117.64(11) . . ?
O234 C233 O233 123.50(11) . . ?
O234 C233 C225 119.32(10) . . ?
O233 C233 C225 117.18(10) . . ?

loop_
_geom_bond_atom_site_label_1
_geom_bond_atom_site_label_2
_geom_bond_distance
_geom_bond_site_symmetry_2
_geom_bond_publ_flag
N11 C16 1.3376(16) . ?
N11 C12 1.3377(16) . ?
C12 C13 1.3892(17) . ?
C13 C14 1.3940(18) . ?
C13 C17 1.5035(18) . ?
C14 C15 1.3841(18) . ?
C15 C16 1.3839(18) . ?
N21 C26 1.3382(16) . ?
N21 C22 1.3439(16) . ?
C22 C23 1.3885(17) . ?
C23 C24 1.3970(18) . ?
C23 C27 1.5038(18) . ?
C24 C25 1.3838(19) . ?
C25 C26 1.3844(18) . ?
O211 C211 1.3591(14) . ?
C211 C220 1.3869(16) . ?
C211 C212 1.4349(16) . ?
C212 C213 1.3733(17) . ?
C212 C221 1.4947(16) . ?
C213 C214 1.4090(17) . ?
C214 C215 1.4223(17) . ?
C214 C219 1.4321(16) . ?
C215 C216 1.3669(18) . ?
C216 C217 1.4118(17) . ?
C217 C218 1.3691(17) . ?
C218 C219 1.4216(16) . ?
C219 C220 1.4308(16) . ?
C220 C222 1.5255(15) . ?
O221 C221 1.2873(14) . ?
C221 O222 1.2491(15) . ?
C222 C223 1.5220(15) . ?
C223 C224 1.3878(16) . ?
C223 C232 1.4256(16) . ?
O224 C224 1.3620(14) . ?
C224 C225 1.4312(16) . ?
C225 C226 1.3714(16) . ?
C225 C233 1.4977(16) . ?
C226 C227 1.4092(16) . ?
C227 C228 1.4194(16) . ?
C227 C232 1.4318(16) . ?
C228 C229 1.3660(18) . ?
C229 C230 1.4130(18) . ?
C230 C231 1.3693(17) . ?
C231 C232 1.4263(16) . ?
O233 C233 1.2815(14) . ?
C233 O234 1.2518(14) . ?

loop_
_geom_hbond_atom_site_label_D
_geom_hbond_atom_site_label_H
_geom_hbond_atom_site_label_A
_geom_hbond_distance_DH
_geom_hbond_distance_HA
_geom_hbond_distance_DA
_geom_hbond_angle_DHA
_geom_hbond_site_symmetry_A
N11 H11 O221 1.23(2) 1.31(2) 2.5331(13) 172.3(19) .
N21 H21 O233 1.25(2) 1.31(2) 2.5546(13) 178(2) .

loop_
_cod_related_entry_id
_cod_related_entry_database
_cod_related_entry_code
1 ChemSpider 26666965
